data_7034243
loop_
_publ_author_name
'Chakraborty, Subrata'
'Blacque, Olivier'
'Berke, Heinz'

_publ_section_title
;
 Ligand assisted carbon dioxide activation and hydrogenation using
 molybdenum and tungsten amides.
;
_journal_issue 14
_journal_name_full 'Dalton transactions (Cambridge, England : 2003)'
_journal_page_first 6560
_journal_page_last 6570
_journal_paper_doi 10.1039/c5dt00278h
_journal_volume 44
_journal_year 2015
_chemical_formula_moiety '8(C18 H38 N2 O4 P2 W), C4 H8 O'
_chemical_formula_sum 'C148 H312 N16 O33 P16 W8'
_chemical_formula_weight 4810.46
_chemical_name_systematic
'(2-[bis(1-methylethyl)phosphanyl-\k<i>P</i>]-<i>N</i>-{2-[bis(1-methylethyl)phosphanyl-\k<i>P</i>]ethyl}ethanamine-\k<i>N</i>)(carbonyl)(formato-\k<i>O</i>)(nitrosyl)tungsten tetrahydrofuran solvate (8/1)'
_space_group_IT_number 88
_symmetry_cell_setting tetragonal
_symmetry_space_group_name_Hall '-I 4ad'
_symmetry_space_group_name_H-M 'I 41/a :2'
_atom_sites_solution_hydrogens geom
_atom_sites_solution_primary direct
_atom_sites_solution_secondary difmap
_audit_creation_method SHELXL-97
_audit_update_record
;
2013-09-11 deposited with the CCDC.
2015-03-02 downloaded from the CCDC.
;
_cell_angle_alpha 90.00
_cell_angle_beta 90.00
_cell_angle_gamma 90.00
_cell_formula_units_Z 4
_cell_length_a 36.3651(6)
_cell_length_b 36.3651(6)
_cell_length_c 14.8550(3)
_cell_measurement_reflns_used 6283
_cell_measurement_temperature 183(2)
_cell_measurement_theta_max 29.40
_cell_measurement_theta_min 2.44
_cell_volume 19644.6(6)
_computing_cell_refinement
;
CrysAlisPro, version 1.171.35.11 (Agilent, 2011)
;
_computing_data_collection
;
CrysAlisPro, version 1.171.35.11 (Agilent, 2011)
;
_computing_data_reduction
;
CrysAlisPro, version 1.171.35.11 (Agilent, 2011)
;
_computing_molecular_graphics
;
DIAMOND (Brandenburg, 2006).
;
_computing_publication_material
; 
<i>WinGX</i> (Farrugia, 1999), <i>PLATON for Windows</i> (Spek, 2003) and
<i>publCIF</i> (Westrip, 2010)
;
_computing_structure_refinement ' SHELXL97 (Sheldrick, 2008)'
_computing_structure_solution ' SHELXS97 (Sheldrick, 2008) '
_diffrn_ambient_temperature 183(2)
_diffrn_detector_area_resol_mean 10.4498
_diffrn_measured_fraction_theta_full 0.999
_diffrn_measured_fraction_theta_max 0.999
_diffrn_measurement_device_type 'Xcalibur, Ruby'
_diffrn_measurement_method 'omega scans'
_diffrn_radiation_monochromator graphite
_diffrn_radiation_source 'Enhance (Mo) X-ray Source'
_diffrn_radiation_type MoK\a
_diffrn_radiation_wavelength 0.71073
_diffrn_reflns_av_R_equivalents 0.0800
_diffrn_reflns_av_sigmaI/netI 0.1115
_diffrn_reflns_limit_h_max 35
_diffrn_reflns_limit_h_min -44
_diffrn_reflns_limit_k_max 36
_diffrn_reflns_limit_k_min -44
_diffrn_reflns_limit_l_max 18
_diffrn_reflns_limit_l_min -18
_diffrn_reflns_number 27807
_diffrn_reflns_theta_full 25.68
_diffrn_reflns_theta_max 25.68
_diffrn_reflns_theta_min 2.44
_diffrn_standards_number 0
_exptl_absorpt_coefficient_mu 4.859
_exptl_absorpt_correction_T_max 0.995
_exptl_absorpt_correction_T_min 0.987
_exptl_absorpt_correction_type analytical
_exptl_absorpt_process_details
;
CrysAlisPro, Version 1.171.35.11 (Agilent Technologies, 2011)
Analytical numeric absorption correction using a multifaceted crystal
model based on expressions derived by R.C. Clark & J.S. Reid (1995).
;
_exptl_crystal_colour orange
_exptl_crystal_density_diffrn 1.626
_exptl_crystal_density_method 'not measured'
_exptl_crystal_description plate
_exptl_crystal_F_000 9632
_exptl_crystal_size_max 0.10
_exptl_crystal_size_mid 0.08
_exptl_crystal_size_min 0.03
_refine_diff_density_max 1.241
_refine_diff_density_min -0.845
_refine_diff_density_rms 0.169
_refine_ls_extinction_method none
_refine_ls_goodness_of_fit_ref 0.987
_refine_ls_hydrogen_treatment constr
_refine_ls_matrix_type full
_refine_ls_number_parameters 510
_refine_ls_number_reflns 9319
_refine_ls_number_restraints 0
_refine_ls_restrained_S_all 0.987
_refine_ls_R_factor_all 0.0972
_refine_ls_R_factor_gt 0.0488
_refine_ls_shift/su_max 0.003
_refine_ls_shift/su_mean 0.000
_refine_ls_structure_factor_coef Fsqd
_refine_ls_weighting_details 'w=1/[\s^2^(Fo^2^)+(0.0000P)^2^] where P=(Fo^2^+2Fc^2^)/3'
_refine_ls_weighting_scheme calc
_refine_ls_wR_factor_gt 0.0619
_refine_ls_wR_factor_ref 0.0744
_reflns_number_gt 5971
_reflns_number_total 9319
_reflns_threshold_expression >2sigma(I)
_cod_data_source_file c5dt00278h2.cif
_cod_data_source_block 4b(cis)
_cod_depositor_comments 'Adding full bibliography for 7034242--7034245.cif.'
_cod_original_cell_volume 19644.6(8)
_cod_original_sg_symbol_H-M 'I 41/a'
_cod_database_code 7034243

loop_
_symmetry_equiv_pos_as_xyz
'x, y, z'
'-x, -y+1/2, z'
'-y+3/4, x+1/4, z+1/4'
'y+1/4, -x+1/4, z+1/4'
'x+1/2, y+1/2, z+1/2'
'-x+1/2, -y+1, z+1/2'
'-y+5/4, x+3/4, z+3/4'
'y+3/4, -x+3/4, z+3/4'
'-x, -y, -z'
'x, y-1/2, -z'
'y-3/4, -x-1/4, -z-1/4'
'-y-1/4, x-1/4, -z-1/4'
'-x+1/2, -y+1/2, -z+1/2'
'x+1/2, y, -z+1/2'
'y-1/4, -x+1/4, -z+1/4'
'-y+1/4, x+1/4, -z+1/4'

loop_
_atom_site_label
_atom_site_type_symbol
_atom_site_fract_x
_atom_site_fract_y
_atom_site_fract_z
_atom_site_U_iso_or_equiv
_atom_site_adp_type
_atom_site_occupancy
_atom_site_symmetry_multiplicity
_atom_site_calc_flag
_atom_site_refinement_flags
_atom_site_disorder_assembly
_atom_site_disorder_group
C1 C 0.9104(2) 0.1258(2) 0.3796(5) 0.029(2) Uani 1 1 d . . .
C2 C 0.8209(2) 0.1549(2) 0.6277(5) 0.034(2) Uani 1 1 d . . .
H2 H 0.7973 0.1583 0.6503 0.041 Uiso 1 1 calc R . .
C3 C 0.8685(2) 0.0367(2) 0.4231(5) 0.035(2) Uani 1 1 d . . .
H3 H 0.8534 0.0153 0.4386 0.042 Uiso 1 1 calc R . .
C4 C 0.8806(2) 0.0330(2) 0.3247(4) 0.047(3) Uani 1 1 d . . .
H4A H 0.8924 0.0553 0.3057 0.070 Uiso 1 1 calc R . .
H4B H 0.8594 0.0285 0.2877 0.070 Uiso 1 1 calc R . .
H4C H 0.8974 0.0128 0.3192 0.070 Uiso 1 1 calc R . .
C5 C 0.9024(2) 0.0368(2) 0.4847(4) 0.036(2) Uani 1 1 d . . .
H5A H 0.9146 0.0135 0.4809 0.054 Uiso 1 1 calc R . .
H5B H 0.8948 0.0412 0.5457 0.054 Uiso 1 1 calc R . .
H5C H 0.9190 0.0559 0.4661 0.054 Uiso 1 1 calc R . .
C6 C 0.8049(2) 0.0657(2) 0.5240(5) 0.036(2) Uani 1 1 d . . .
H6 H 0.7889 0.0872 0.5307 0.043 Uiso 1 1 calc R . .
C7 C 0.8219(2) 0.0587(2) 0.6169(4) 0.046(3) Uani 1 1 d . . .
H7A H 0.8028 0.0588 0.6617 0.068 Uiso 1 1 calc R . .
H7B H 0.8394 0.0777 0.6301 0.068 Uiso 1 1 calc R . .
H7C H 0.8340 0.0353 0.6171 0.068 Uiso 1 1 calc R . .
C8 C 0.7797(2) 0.0337(3) 0.4968(5) 0.062(3) Uani 1 1 d . . .
H8A H 0.7937 0.0113 0.4953 0.093 Uiso 1 1 calc R . .
H8B H 0.7695 0.0384 0.4383 0.093 Uiso 1 1 calc R . .
H8C H 0.7601 0.0314 0.5398 0.093 Uiso 1 1 calc R . .
C9 C 0.8143(2) 0.0888(2) 0.3403(5) 0.036(2) Uani 1 1 d . . .
H9A H 0.8297 0.0857 0.2875 0.043 Uiso 1 1 calc R . .
H9B H 0.7936 0.0721 0.3357 0.043 Uiso 1 1 calc R . .
C10 C 0.8007(2) 0.1282(2) 0.3456(5) 0.038(2) Uani 1 1 d . . .
H10A H 0.7861 0.1340 0.2926 0.045 Uiso 1 1 calc R . .
H10B H 0.7852 0.1313 0.3982 0.045 Uiso 1 1 calc R . .
C11 C 0.8207(2) 0.1928(2) 0.3546(5) 0.036(2) Uani 1 1 d . . .
H11A H 0.8072 0.1975 0.4097 0.043 Uiso 1 1 calc R . .
H11B H 0.8047 0.1982 0.3040 0.043 Uiso 1 1 calc R . .
C12 C 0.8543(2) 0.2167(2) 0.3508(4) 0.033(2) Uani 1 1 d . . .
H12A H 0.8472 0.2423 0.3564 0.039 Uiso 1 1 calc R . .
H12B H 0.8664 0.2135 0.2931 0.039 Uiso 1 1 calc R . .
C13 C 0.9317(2) 0.2137(2) 0.3898(5) 0.039(2) Uani 1 1 d . . .
H13 H 0.9321 0.1994 0.3339 0.046 Uiso 1 1 calc R . .
C14 C 0.9381(3) 0.2536(2) 0.3626(6) 0.065(3) Uani 1 1 d . . .
H14A H 0.9396 0.2687 0.4156 0.097 Uiso 1 1 calc R . .
H14B H 0.9181 0.2619 0.3255 0.097 Uiso 1 1 calc R . .
H14C H 0.9607 0.2555 0.3294 0.097 Uiso 1 1 calc R . .
C15 C 0.9637(2) 0.1995(2) 0.4472(6) 0.055(3) Uani 1 1 d . . .
H15A H 0.9857 0.1987 0.4113 0.083 Uiso 1 1 calc R . .
H15B H 0.9581 0.1753 0.4688 0.083 Uiso 1 1 calc R . .
H15C H 0.9675 0.2157 0.4974 0.083 Uiso 1 1 calc R . .
C16 C 0.8800(2) 0.2396(2) 0.5300(5) 0.036(2) Uani 1 1 d . . .
H16 H 0.8909 0.2626 0.5081 0.043 Uiso 1 1 calc R . .
C17 C 0.9004(2) 0.2285(2) 0.6166(5) 0.053(3) Uani 1 1 d . . .
H17A H 0.8951 0.2460 0.6633 0.080 Uiso 1 1 calc R . .
H17B H 0.9264 0.2282 0.6053 0.080 Uiso 1 1 calc R . .
H17C H 0.8925 0.2045 0.6352 0.080 Uiso 1 1 calc R . .
C18 C 0.8393(2) 0.2471(2) 0.5499(5) 0.053(3) Uani 1 1 d . . .
H18A H 0.8277 0.2248 0.5696 0.079 Uiso 1 1 calc R . .
H18B H 0.8274 0.2558 0.4963 0.079 Uiso 1 1 calc R . .
H18C H 0.8373 0.2653 0.5963 0.079 Uiso 1 1 calc R . .
C19 C 0.8043(2) 0.1256(2) -0.1091(5) 0.032(2) Uani 1 1 d . . .
C20 C 0.8981(2) 0.1554(2) 0.1287(5) 0.036(2) Uani 1 1 d . . .
H20 H 0.9221 0.1573 0.1498 0.044 Uiso 1 1 calc R . .
C21 C 0.9146(2) 0.0666(2) 0.0107(4) 0.029(2) Uani 1 1 d . . .
H21 H 0.9305 0.0884 0.0134 0.035 Uiso 1 1 calc R . .
C22 C 0.9380(2) 0.0356(2) -0.0298(5) 0.042(2) Uani 1 1 d . . .
H22A H 0.9556 0.0274 0.0139 0.063 Uiso 1 1 calc R . .
H22B H 0.9506 0.0445 -0.0822 0.063 Uiso 1 1 calc R . .
H22C H 0.9223 0.0154 -0.0463 0.063 Uiso 1 1 calc R . .
C23 C 0.9037(2) 0.0579(2) 0.1072(4) 0.043(2) Uani 1 1 d . . .
H23A H 0.8917 0.0344 0.1092 0.065 Uiso 1 1 calc R . .
H23B H 0.8873 0.0765 0.1292 0.065 Uiso 1 1 calc R . .
H23C H 0.9254 0.0572 0.1443 0.065 Uiso 1 1 calc R . .
C24 C 0.8457(2) 0.0375(2) -0.0638(5) 0.033(2) Uani 1 1 d . . .
H24 H 0.8616 0.0164 -0.0507 0.040 Uiso 1 1 calc R . .
C25 C 0.8151(2) 0.0381(2) 0.0073(5) 0.056(3) Uani 1 1 d . . .
H25A H 0.7988 0.0583 -0.0046 0.084 Uiso 1 1 calc R . .
H25B H 0.8258 0.0410 0.0660 0.084 Uiso 1 1 calc R . .
H25C H 0.8016 0.0155 0.0051 0.084 Uiso 1 1 calc R . .
C26 C 0.8291(2) 0.0317(2) -0.1572(5) 0.054(3) Uani 1 1 d . . .
H26A H 0.8127 0.0110 -0.1559 0.081 Uiso 1 1 calc R . .
H26B H 0.8485 0.0272 -0.1998 0.081 Uiso 1 1 calc R . .
H26C H 0.8158 0.0533 -0.1747 0.081 Uiso 1 1 calc R . .
C27 C 0.8943(2) 0.0895(2) -0.1676(4) 0.034(2) Uani 1 1 d . . .
H27A H 0.9137 0.0719 -0.1806 0.040 Uiso 1 1 calc R . .
H27B H 0.8757 0.0875 -0.2140 0.040 Uiso 1 1 calc R . .
C28 C 0.9099(2) 0.1282(2) -0.1662(5) 0.030(2) Uani 1 1 d . . .
H28A H 0.9286 0.1302 -0.1199 0.037 Uiso 1 1 calc R . .
H28B H 0.9211 0.1339 -0.2238 0.037 Uiso 1 1 calc R . .
C29 C 0.8926(2) 0.1932(2) -0.1453(5) 0.034(2) Uani 1 1 d . . .
H29A H 0.9071 0.1984 -0.1984 0.040 Uiso 1 1 calc R . .
H29B H 0.9077 0.1973 -0.0925 0.040 Uiso 1 1 calc R . .
C30 C 0.8585(2) 0.2184(2) -0.1424(4) 0.035(2) Uani 1 1 d . . .
H30A H 0.8454 0.2167 -0.1991 0.042 Uiso 1 1 calc R . .
H30B H 0.8663 0.2437 -0.1344 0.042 Uiso 1 1 calc R . .
C31 C 0.8345(2) 0.2407(2) 0.0369(5) 0.040(2) Uani 1 1 d . . .
H31 H 0.8249 0.2641 0.0141 0.048 Uiso 1 1 calc R . .
C32 C 0.8129(3) 0.2301(3) 0.1218(5) 0.060(3) Uani 1 1 d . . .
H32A H 0.8191 0.2054 0.1390 0.090 Uiso 1 1 calc R . .
H32B H 0.7870 0.2316 0.1097 0.090 Uiso 1 1 calc R . .
H32C H 0.8191 0.2466 0.1699 0.090 Uiso 1 1 calc R . .
C33 C 0.8751(3) 0.2459(2) 0.0606(5) 0.054(3) Uani 1 1 d . . .
H33A H 0.8774 0.2643 0.1066 0.081 Uiso 1 1 calc R . .
H33B H 0.8883 0.2535 0.0080 0.081 Uiso 1 1 calc R . .
H33C H 0.8849 0.2230 0.0822 0.081 Uiso 1 1 calc R . .
C34 C 0.7816(2) 0.2138(2) -0.0984(5) 0.042(2) Uani 1 1 d . . .
H34 H 0.7808 0.1999 -0.1549 0.051 Uiso 1 1 calc R . .
C35 C 0.7740(3) 0.2541(2) -0.1241(6) 0.070(3) Uani 1 1 d . . .
H35A H 0.7524 0.2553 -0.1610 0.105 Uiso 1 1 calc R . .
H35B H 0.7947 0.2637 -0.1568 0.105 Uiso 1 1 calc R . .
H35C H 0.7703 0.2683 -0.0704 0.105 Uiso 1 1 calc R . .
C36 C 0.7503(2) 0.1981(3) -0.0391(5) 0.056(3) Uani 1 1 d . . .
H36A H 0.7469 0.2135 0.0126 0.084 Uiso 1 1 calc R . .
H36B H 0.7567 0.1737 -0.0198 0.084 Uiso 1 1 calc R . .
H36C H 0.7279 0.1972 -0.0733 0.084 Uiso 1 1 calc R . .
N1 N 0.83250(16) 0.15351(17) 0.3511(4) 0.0267(16) Uani 1 1 d . . .
H1 H 0.8452 0.1507 0.2988 0.032 Uiso 1 1 calc R . .
N2 N 0.90458(17) 0.12756(18) 0.5517(4) 0.0330(17) Uani 1 1 d . . .
N3 N 0.81440(18) 0.12906(18) 0.0663(4) 0.0327(17) Uani 1 1 d . . .
N4 N 0.87908(17) 0.15436(17) -0.1473(4) 0.0276(16) Uani 1 1 d . . .
H4 H 0.8640 0.1530 -0.1961 0.033 Uiso 1 1 calc R . .
O1 O 0.93449(16) 0.11726(17) 0.3317(3) 0.0489(17) Uani 1 1 d . . .
O2 O 0.92690(16) 0.12010(18) 0.6095(3) 0.0555(19) Uani 1 1 d . . .
O3 O 0.82347(13) 0.15328(14) 0.5424(3) 0.0323(14) Uani 1 1 d . . .
O4 O 0.84518(16) 0.15258(17) 0.6833(3) 0.0504(18) Uani 1 1 d . . .
O5 O 0.78034(16) 0.11662(16) -0.1571(4) 0.0471(17) Uani 1 1 d . . .
O6 O 0.79406(16) 0.12278(18) 0.1296(3) 0.059(2) Uani 1 1 d . . .
O7 O 0.89454(13) 0.15303(14) 0.0435(3) 0.0296(13) Uani 1 1 d . . .
O8 O 0.87431(17) 0.15570(17) 0.1859(3) 0.0507(18) Uani 1 1 d . . .
P1 P 0.84080(6) 0.07891(6) 0.44252(12) 0.0289(5) Uani 1 1 d . . .
P2 P 0.88669(6) 0.20449(6) 0.44270(13) 0.0313(5) Uani 1 1 d . . .
P3 P 0.87407(6) 0.07982(6) -0.05667(12) 0.0279(5) Uani 1 1 d . . .
P4 P 0.82779(6) 0.20513(6) -0.04978(13) 0.0305(5) Uani 1 1 d . . .
W1 W 0.872304(9) 0.138597(9) 0.464632(19) 0.02451(9) Uani 1 1 d . . .
W2 W 0.843460(9) 0.139487(9) -0.027544(19) 0.02397(9) Uani 1 1 d . . .
O9 O 0.9666(12) 0.2348(13) 0.129(2) 0.080(6) Uiso 0.25 1 d PG A -1
C37 C 0.9784(10) 0.2673(9) 0.0843(17) 0.080(6) Uiso 0.25 1 d PG A -1
H37A H 0.9680 0.2685 0.0242 0.095 Uiso 0.25 1 calc PR A -1
H37B H 0.9704 0.2888 0.1175 0.095 Uiso 0.25 1 calc PR A -1
C38 C 1.0174(10) 0.2665(10) 0.080(2) 0.080(6) Uiso 0.25 1 d PG A -1
H38A H 1.0277 0.2876 0.1105 0.095 Uiso 0.25 1 calc PR A -1
H38B H 1.0254 0.2673 0.0172 0.095 Uiso 0.25 1 calc PR A -1
C39 C 1.0296(12) 0.2335(14) 0.121(3) 0.080(6) Uiso 0.25 1 d PG A -1
H39A H 1.0433 0.2188 0.0780 0.095 Uiso 0.25 1 calc PR A -1
H39B H 1.0456 0.2391 0.1713 0.095 Uiso 0.25 1 calc PR A -1
C40 C 0.998(2) 0.2139(6) 0.151(3) 0.080(6) Uiso 0.25 1 d PG A -1
H40A H 0.9994 0.2103 0.2158 0.095 Uiso 0.25 1 calc PR A -1
H40B H 0.9971 0.1900 0.1225 0.095 Uiso 0.25 1 calc PR A -1

loop_
_atom_site_aniso_label
_atom_site_aniso_U_11
_atom_site_aniso_U_22
_atom_site_aniso_U_33
_atom_site_aniso_U_23
_atom_site_aniso_U_13
_atom_site_aniso_U_12
C1 0.031(5) 0.027(5) 0.030(4) 0.001(4) -0.003(4) -0.002(4)
C2 0.031(6) 0.041(6) 0.031(5) 0.003(4) 0.009(4) 0.000(5)
C3 0.044(6) 0.026(5) 0.035(5) -0.004(4) 0.012(4) -0.010(4)
C4 0.056(7) 0.046(6) 0.038(5) -0.001(5) 0.003(5) 0.008(5)
C5 0.036(5) 0.037(6) 0.035(5) 0.003(4) 0.004(4) 0.002(4)
C6 0.030(5) 0.037(6) 0.039(5) 0.001(4) 0.006(4) -0.011(4)
C7 0.047(6) 0.061(7) 0.028(4) 0.000(5) 0.020(4) 0.003(5)
C8 0.065(7) 0.072(8) 0.049(6) -0.002(6) 0.011(5) -0.029(6)
C9 0.037(6) 0.035(6) 0.035(5) -0.006(4) -0.006(4) -0.011(5)
C10 0.029(5) 0.058(7) 0.026(4) 0.005(4) -0.009(4) 0.002(5)
C11 0.029(5) 0.038(6) 0.040(5) -0.003(4) -0.006(4) 0.010(5)
C12 0.036(5) 0.033(5) 0.030(4) 0.002(4) -0.004(4) 0.006(5)
C13 0.036(6) 0.026(5) 0.054(5) 0.009(4) 0.007(5) -0.001(5)
C14 0.061(7) 0.043(7) 0.091(7) 0.001(6) 0.030(6) -0.011(6)
C15 0.029(6) 0.047(6) 0.091(7) 0.002(6) 0.007(5) 0.004(5)
C16 0.045(6) 0.025(5) 0.036(4) -0.003(4) 0.005(5) -0.007(4)
C17 0.062(7) 0.059(7) 0.039(5) -0.013(5) -0.017(5) -0.007(6)
C18 0.046(7) 0.049(6) 0.063(6) -0.024(5) 0.004(5) 0.002(5)
C19 0.031(6) 0.040(6) 0.026(4) -0.002(4) 0.003(4) 0.005(5)
C20 0.033(6) 0.034(6) 0.042(5) 0.000(5) -0.019(5) -0.003(5)
C21 0.032(5) 0.016(5) 0.040(5) -0.008(4) -0.007(4) -0.003(4)
C22 0.037(6) 0.038(6) 0.050(5) -0.007(5) -0.004(5) 0.011(5)
C23 0.040(6) 0.057(7) 0.033(5) 0.007(5) -0.017(4) 0.008(5)
C24 0.039(6) 0.017(5) 0.043(5) 0.004(4) -0.004(4) 0.001(4)
C25 0.056(7) 0.042(6) 0.069(6) 0.016(5) -0.005(6) -0.011(5)
C26 0.058(7) 0.043(6) 0.060(6) -0.010(5) -0.024(5) -0.006(5)
C27 0.037(6) 0.037(6) 0.027(4) -0.008(4) -0.003(4) 0.009(5)
C28 0.030(5) 0.037(6) 0.024(4) 0.002(4) 0.006(4) -0.005(4)
C29 0.031(5) 0.044(6) 0.026(4) -0.003(4) 0.000(4) 0.000(5)
C30 0.043(6) 0.038(6) 0.024(4) 0.006(4) 0.006(4) -0.006(5)
C31 0.060(7) 0.024(5) 0.037(5) 0.003(4) -0.006(5) -0.006(5)
C32 0.079(8) 0.062(7) 0.039(5) -0.005(5) 0.005(5) 0.020(6)
C33 0.075(8) 0.027(6) 0.060(6) -0.004(5) -0.019(6) -0.007(5)
C34 0.038(6) 0.036(6) 0.053(5) 0.001(5) -0.009(5) 0.002(5)
C35 0.065(8) 0.048(7) 0.096(8) 0.014(6) -0.018(6) 0.019(6)
C36 0.030(6) 0.075(8) 0.062(6) -0.011(6) 0.003(5) 0.013(5)
N1 0.021(4) 0.037(4) 0.022(3) -0.003(3) -0.005(3) 0.001(3)
N2 0.024(4) 0.047(5) 0.028(4) 0.004(3) -0.004(3) 0.002(4)
N3 0.034(4) 0.033(4) 0.032(4) 0.004(3) 0.004(3) -0.002(4)
N4 0.031(4) 0.023(4) 0.029(3) -0.002(3) -0.006(3) -0.001(3)
O1 0.038(4) 0.058(5) 0.051(4) -0.002(3) 0.014(3) 0.006(4)
O2 0.043(4) 0.079(5) 0.044(3) 0.001(3) -0.022(3) 0.014(4)
O3 0.028(3) 0.050(4) 0.019(3) -0.007(3) 0.004(3) 0.003(3)
O4 0.042(4) 0.079(5) 0.030(3) -0.003(3) -0.003(3) -0.005(4)
O5 0.041(4) 0.050(4) 0.051(4) -0.002(3) -0.010(3) -0.001(3)
O6 0.049(4) 0.083(5) 0.046(4) 0.002(4) 0.027(3) -0.020(4)
O7 0.032(3) 0.037(4) 0.020(3) -0.002(3) -0.007(3) -0.005(3)
O8 0.053(4) 0.069(5) 0.030(3) -0.002(3) 0.005(3) 0.007(4)
P1 0.0300(13) 0.0311(14) 0.0257(11) 0.0016(10) -0.0006(10) -0.0027(11)
P2 0.0295(14) 0.0272(13) 0.0372(12) -0.0007(11) -0.0002(11) -0.0002(11)
P3 0.0310(14) 0.0256(13) 0.0270(11) -0.0009(10) -0.0007(10) 0.0020(11)
P4 0.0369(14) 0.0250(13) 0.0296(11) 0.0011(10) -0.0004(11) 0.0005(11)
W1 0.0224(2) 0.0275(2) 0.02371(17) 0.00083(16) -0.00122(15) 0.00038(16)
W2 0.0248(2) 0.0242(2) 0.02284(16) 0.00074(15) 0.00144(15) -0.00056(16)

loop_
_atom_type_symbol
_atom_type_description
_atom_type_scat_dispersion_real
_atom_type_scat_dispersion_imag
_atom_type_scat_source
C C 0.0033 0.0016 'International Tables Vol C Tables 4.2.6.8 and 6.1.1.4'
H H 0.0000 0.0000 'International Tables Vol C Tables 4.2.6.8 and 6.1.1.4'
N N 0.0061 0.0033 'International Tables Vol C Tables 4.2.6.8 and 6.1.1.4'
O O 0.0106 0.0060 'International Tables Vol C Tables 4.2.6.8 and 6.1.1.4'
P P 0.1023 0.0942 'International Tables Vol C Tables 4.2.6.8 and 6.1.1.4'
W W -0.8490 6.8722 'International Tables Vol C Tables 4.2.6.8 and 6.1.1.4'

loop_
_geom_angle_atom_site_label_1
_geom_angle_atom_site_label_2
_geom_angle_atom_site_label_3
_geom_angle
O1 C1 W1 176.5(7)
O4 C2 O3 128.5(8)
O4 C2 H2 115.8
O3 C2 H2 115.8
C4 C3 C5 109.9(7)
C4 C3 P1 112.1(6)
C5 C3 P1 109.9(5)
C4 C3 H3 108.3
C5 C3 H3 108.3
P1 C3 H3 108.3
C3 C4 H4A 109.5
C3 C4 H4B 109.5
H4A C4 H4B 109.5
C3 C4 H4C 109.5
H4A C4 H4C 109.5
H4B C4 H4C 109.5
C3 C5 H5A 109.5
C3 C5 H5B 109.5
H5A C5 H5B 109.5
C3 C5 H5C 109.5
H5A C5 H5C 109.5
H5B C5 H5C 109.5
C7 C6 C8 110.6(7)
C7 C6 P1 110.4(5)
C8 C6 P1 116.6(5)
C7 C6 H6 106.2
C8 C6 H6 106.2
P1 C6 H6 106.2
C6 C7 H7A 109.5
C6 C7 H7B 109.5
H7A C7 H7B 109.5
C6 C7 H7C 109.5
H7A C7 H7C 109.5
H7B C7 H7C 109.5
C6 C8 H8A 109.5
C6 C8 H8B 109.5
H8A C8 H8B 109.5
C6 C8 H8C 109.5
H8A C8 H8C 109.5
H8B C8 H8C 109.5
C10 C9 P1 108.3(5)
C10 C9 H9A 110.0
P1 C9 H9A 110.0
C10 C9 H9B 110.0
P1 C9 H9B 110.0
H9A C9 H9B 108.4
N1 C10 C9 109.5(7)
N1 C10 H10A 109.8
C9 C10 H10A 109.8
N1 C10 H10B 109.8
C9 C10 H10B 109.8
H10A C10 H10B 108.2
N1 C11 C12 108.5(6)
N1 C11 H11A 110.0
C12 C11 H11A 110.0
N1 C11 H11B 110.0
C12 C11 H11B 110.0
H11A C11 H11B 108.4
C11 C12 P2 110.6(5)
C11 C12 H12A 109.5
P2 C12 H12A 109.5
C11 C12 H12B 109.5
P2 C12 H12B 109.5
H12A C12 H12B 108.1
C14 C13 C15 110.6(7)
C14 C13 P2 114.9(6)
C15 C13 P2 112.0(5)
C14 C13 H13 106.2
C15 C13 H13 106.2
P2 C13 H13 106.2
C13 C14 H14A 109.5
C13 C14 H14B 109.5
H14A C14 H14B 109.5
C13 C14 H14C 109.5
H14A C14 H14C 109.5
H14B C14 H14C 109.5
C13 C15 H15A 109.5
C13 C15 H15B 109.5
H15A C15 H15B 109.5
C13 C15 H15C 109.5
H15A C15 H15C 109.5
H15B C15 H15C 109.5
C18 C16 C17 110.6(6)
C18 C16 P2 112.8(6)
C17 C16 P2 110.1(6)
C18 C16 H16 107.7
C17 C16 H16 107.7
P2 C16 H16 107.7
C16 C17 H17A 109.5
C16 C17 H17B 109.5
H17A C17 H17B 109.5
C16 C17 H17C 109.5
H17A C17 H17C 109.5
H17B C17 H17C 109.5
C16 C18 H18A 109.5
C16 C18 H18B 109.5
H18A C18 H18B 109.5
C16 C18 H18C 109.5
H18A C18 H18C 109.5
H18B C18 H18C 109.5
O5 C19 W2 178.6(8)
O8 C20 O7 128.6(8)
O8 C20 H20 115.7
O7 C20 H20 115.7
C23 C21 C22 111.0(6)
C23 C21 P3 111.0(5)
C22 C21 P3 114.9(5)
C23 C21 H21 106.5
C22 C21 H21 106.5
P3 C21 H21 106.5
C21 C22 H22A 109.5
C21 C22 H22B 109.5
H22A C22 H22B 109.5
C21 C22 H22C 109.5
H22A C22 H22C 109.5
H22B C22 H22C 109.5
C21 C23 H23A 109.5
C21 C23 H23B 109.5
H23A C23 H23B 109.5
C21 C23 H23C 109.5
H23A C23 H23C 109.5
H23B C23 H23C 109.5
C26 C24 C25 110.0(7)
C26 C24 P3 112.6(5)
C25 C24 P3 110.5(5)
C26 C24 H24 107.8
C25 C24 H24 107.8
P3 C24 H24 107.8
C24 C25 H25A 109.5
C24 C25 H25B 109.5
H25A C25 H25B 109.5
C24 C25 H25C 109.5
H25A C25 H25C 109.5
H25B C25 H25C 109.5
C24 C26 H26A 109.5
C24 C26 H26B 109.5
H26A C26 H26B 109.5
C24 C26 H26C 109.5
H26A C26 H26C 109.5
H26B C26 H26C 109.5
C28 C27 P3 108.4(5)
C28 C27 H27A 110.0
P3 C27 H27A 110.0
C28 C27 H27B 110.0
P3 C27 H27B 110.0
H27A C27 H27B 108.4
N4 C28 C27 108.2(6)
N4 C28 H28A 110.1
C27 C28 H28A 110.1
N4 C28 H28B 110.1
C27 C28 H28B 110.1
H28A C28 H28B 108.4
N4 C29 C30 107.4(6)
N4 C29 H29A 110.2
C30 C29 H29A 110.2
N4 C29 H29B 110.2
C30 C29 H29B 110.2
H29A C29 H29B 108.5
C29 C30 P4 110.7(5)
C29 C30 H30A 109.5
P4 C30 H30A 109.5
C29 C30 H30B 109.5
P4 C30 H30B 109.5
H30A C30 H30B 108.1
C33 C31 C32 109.6(7)
C33 C31 P4 112.0(6)
C32 C31 P4 109.2(6)
C33 C31 H31 108.7
C32 C31 H31 108.7
P4 C31 H31 108.7
C31 C32 H32A 109.5
C31 C32 H32B 109.5
H32A C32 H32B 109.5
C31 C32 H32C 109.5
H32A C32 H32C 109.5
H32B C32 H32C 109.5
C31 C33 H33A 109.5
C31 C33 H33B 109.5
H33A C33 H33B 109.5
C31 C33 H33C 109.5
H33A C33 H33C 109.5
H33B C33 H33C 109.5
C35 C34 C36 111.2(8)
C35 C34 P4 114.9(6)
C36 C34 P4 112.4(5)
C35 C34 H34 105.9
C36 C34 H34 105.9
P4 C34 H34 105.9
C34 C35 H35A 109.5
C34 C35 H35B 109.5
H35A C35 H35B 109.5
C34 C35 H35C 109.5
H35A C35 H35C 109.5
H35B C35 H35C 109.5
C34 C36 H36A 109.5
C34 C36 H36B 109.5
H36A C36 H36B 109.5
C34 C36 H36C 109.5
H36A C36 H36C 109.5
H36B C36 H36C 109.5
C10 N1 C11 111.8(6)
C10 N1 W1 112.9(4)
C11 N1 W1 112.6(4)
C10 N1 H1 106.3
C11 N1 H1 106.3
W1 N1 H1 106.3
O2 N2 W1 178.9(6)
O6 N3 W2 178.2(7)
C29 N4 C28 111.1(6)
C29 N4 W2 113.4(4)
C28 N4 W2 115.0(4)
C29 N4 H4 105.5
C28 N4 H4 105.5
W2 N4 H4 105.5
C2 O3 W1 126.7(5)
C20 O7 W2 125.4(5)
C9 P1 C6 102.9(4)
C9 P1 C3 108.6(3)
C6 P1 C3 105.7(4)
C9 P1 W1 100.4(3)
C6 P1 W1 118.0(3)
C3 P1 W1 119.6(3)
C16 P2 C13 107.0(4)
C16 P2 C12 105.6(4)
C13 P2 C12 101.9(4)
C16 P2 W1 123.6(3)
C13 P2 W1 114.8(3)
C12 P2 W1 101.2(3)
C27 P3 C21 102.5(3)
C27 P3 C24 109.3(3)
C21 P3 C24 105.1(3)
C27 P3 W2 99.7(3)
C21 P3 W2 119.5(2)
C24 P3 W2 119.1(3)
C30 P4 C31 105.0(4)
C30 P4 C34 102.4(4)
C31 P4 C34 105.8(4)
C30 P4 W2 102.3(3)
C31 P4 W2 123.6(3)
C34 P4 W2 115.1(3)
N2 W1 C1 87.1(3)
N2 W1 O3 101.9(2)
C1 W1 O3 170.9(2)
N2 W1 N1 178.3(3)
C1 W1 N1 91.6(3)
O3 W1 N1 79.49(19)
N2 W1 P2 100.0(2)
C1 W1 P2 89.7(2)
O3 W1 P2 90.28(15)
N1 W1 P2 78.88(17)
N2 W1 P1 101.7(2)
C1 W1 P1 91.9(2)
O3 W1 P1 84.74(15)
N1 W1 P1 79.47(17)
P2 W1 P1 158.32(7)
N3 W2 C19 89.9(3)
N3 W2 O7 99.9(2)
C19 W2 O7 169.4(2)
N3 W2 N4 178.1(3)
C19 W2 N4 89.5(3)
O7 W2 N4 80.81(19)
N3 W2 P4 99.9(2)
C19 W2 P4 89.9(2)
O7 W2 P4 92.45(14)
N4 W2 P4 78.27(16)
N3 W2 P3 102.5(2)
C19 W2 P3 89.6(2)
O7 W2 P3 84.27(14)
N4 W2 P3 79.34(16)
P4 W2 P3 157.61(7)
C40 O9 C37 108.0
C38 C37 O9 108.0
C38 C37 H37A 110.1
O9 C37 H37A 110.1
C38 C37 H37B 110.1
O9 C37 H37B 110.1
H37A C37 H37B 108.4
C37 C38 C39 108.0
C37 C38 H38A 110.1
C39 C38 H38A 110.1
C37 C38 H38B 110.1
C39 C38 H38B 110.1
H38A C38 H38B 108.4
C40 C39 C38 108.0
C40 C39 H39A 110.1
C38 C39 H39A 110.1
C40 C39 H39B 110.1
C38 C39 H39B 110.1
H39A C39 H39B 108.4
C39 C40 O9 108.0
C39 C40 H40A 110.1
O9 C40 H40A 110.1
C39 C40 H40B 110.1
O9 C40 H40B 110.1
H40A C40 H40B 108.4

loop_
_geom_bond_atom_site_label_1
_geom_bond_atom_site_label_2
_geom_bond_distance
C1 O1 1.172(8)
C1 W1 1.930(8)
C2 O4 1.213(8)
C2 O3 1.271(7)
C2 H2 0.9300
C3 C4 1.532(9)
C3 C5 1.535(10)
C3 P1 1.858(8)
C3 H3 0.9800
C4 H4A 0.9600
C4 H4B 0.9600
C4 H4C 0.9600
C5 H5A 0.9600
C5 H5B 0.9600
C5 H5C 0.9600
C6 C7 1.533(9)
C6 C8 1.534(10)
C6 P1 1.845(7)
C6 H6 0.9800
C7 H7A 0.9600
C7 H7B 0.9600
C7 H7C 0.9600
C8 H8A 0.9600
C8 H8B 0.9600
C8 H8C 0.9600
C9 C10 1.518(10)
C9 P1 1.835(7)
C9 H9A 0.9700
C9 H9B 0.9700
C10 N1 1.480(9)
C10 H10A 0.9700
C10 H10B 0.9700
C11 N1 1.493(9)
C11 C12 1.500(10)
C11 H11A 0.9700
C11 H11B 0.9700
C12 P2 1.857(7)
C12 H12A 0.9700
C12 H12B 0.9700
C13 C14 1.525(10)
C13 C15 1.534(10)
C13 P2 1.846(8)
C13 H13 0.9800
C14 H14A 0.9600
C14 H14B 0.9600
C14 H14C 0.9600
C15 H15A 0.9600
C15 H15B 0.9600
C15 H15C 0.9600
C16 C18 1.533(10)
C16 C17 1.540(10)
C16 P2 1.837(7)
C16 H16 0.9800
C17 H17A 0.9600
C17 H17B 0.9600
C17 H17C 0.9600
C18 H18A 0.9600
C18 H18B 0.9600
C18 H18C 0.9600
C19 O5 1.170(8)
C19 W2 1.938(8)
C20 O8 1.212(9)
C20 O7 1.275(8)
C20 H20 0.9300
C21 C23 1.522(9)
C21 C22 1.536(9)
C21 P3 1.845(7)
C21 H21 0.9800
C22 H22A 0.9600
C22 H22B 0.9600
C22 H22C 0.9600
C23 H23A 0.9600
C23 H23B 0.9600
C23 H23C 0.9600
C24 C26 1.528(9)
C24 C25 1.533(10)
C24 P3 1.858(8)
C24 H24 0.9800
C25 H25A 0.9600
C25 H25B 0.9600
C25 H25C 0.9600
C26 H26A 0.9600
C26 H26B 0.9600
C26 H26C 0.9600
C27 C28 1.516(10)
C27 P3 1.839(7)
C27 H27A 0.9700
C27 H27B 0.9700
C28 N4 1.498(9)
C28 H28A 0.9700
C28 H28B 0.9700
C29 N4 1.496(9)
C29 C30 1.540(10)
C29 H29A 0.9700
C29 H29B 0.9700
C30 P4 1.837(7)
C30 H30A 0.9700
C30 H30B 0.9700
C31 C33 1.527(11)
C31 C32 1.536(10)
C31 P4 1.843(8)
C31 H31 0.9800
C32 H32A 0.9600
C32 H32B 0.9600
C32 H32C 0.9600
C33 H33A 0.9600
C33 H33B 0.9600
C33 H33C 0.9600
C34 C35 1.539(11)
C34 C36 1.550(10)
C34 P4 1.854(8)
C34 H34 0.9800
C35 H35A 0.9600
C35 H35B 0.9600
C35 H35C 0.9600
C36 H36A 0.9600
C36 H36B 0.9600
C36 H36C 0.9600
N1 W1 2.287(5)
N1 H1 0.9100
N2 O2 1.213(7)
N2 W1 1.792(6)
N3 O6 1.217(7)
N3 W2 1.791(6)
N4 W2 2.266(6)
N4 H4 0.9100
O3 W1 2.185(5)
O7 W2 2.193(5)
P1 W1 2.476(2)
P2 W1 2.474(2)
P3 W2 2.477(2)
P4 W2 2.476(2)
O9 C40 1.4200
O9 C37 1.4200
C37 C38 1.4200
C37 H37A 0.9700
C37 H37B 0.9700
C38 C39 1.4200
C38 H38A 0.9700
C38 H38B 0.9700
C39 C40 1.4200
C39 H39A 0.9700
C39 H39B 0.9700
C40 H40A 0.9700
C40 H40B 0.9700

loop_
_geom_hbond_atom_site_label_D
_geom_hbond_atom_site_label_H
_geom_hbond_atom_site_label_A
_geom_hbond_distance_DH
_geom_hbond_distance_HA
_geom_hbond_distance_DA
_geom_hbond_angle_DHA
_geom_hbond_site_symmetry_A
N1 H1 O8 0.91 1.99 2.889(8) 168.4 .
N4 H4 O4 0.91 1.92 2.802(8) 163.5 1_554
C10 H10A O6 0.97 2.47 3.223(9) 134.1 .
C24 H24 O6 0.98 2.46 3.236(9) 135.3 8_554
C18 H18C O2 0.96 2.50 3.273(10) 137.1 15_666
C28 H28B O2 0.97 2.53 3.401(9) 148.7 1_554
